data_4350382
loop_
_publ_author_name
'Ibrahim, Mohamed M.'
'Olmo, Cristina P\'erez'
'Tekeste, Teame'
'Seebacher, Jan'
'He, Guosen'
'Maldonado Calvo, Jos\'e A'
'B\"ohmerle, Karin'
'Steinfeld, Gunther'
'Brombacher, Horst'
'Vahrenkamp, Heinrich'

_publ_section_title
;
 Zn-OH2 and Zn-OH complexes with hydroborate-derived tripod ligands: a
 comprehensive study.
;
_journal_issue 18
_journal_name_full 'Inorganic chemistry'
_journal_page_first 7493
_journal_page_last 7502
_journal_paper_doi 10.1021/ic060752f
_journal_volume 45
_journal_year 2006
_chemical_formula_sum 'C84 H78 B3 N12 O2 Zn2'
_chemical_formula_weight 1450.75
_chemical_melting_point 296&#x00B0;C
_chemical_name_common 'Complex 4 (Tekeste), [(Tp(Ph,Me)ZnOH)2]-H-tetraphenylborat'
_chemical_name_systematic
; 
 Bis[Hydrotris(3-phenyl-5-methyl-pyrazol-1-yl)borato-zink)]-hydro-Ph4B 
;
_space_group_IT_number 2
_space_group_name_Hall '-P 1'
_space_group_name_H-M_alt 'P -1'
_symmetry_cell_setting triclinic
_symmetry_space_group_name_H-M 'P -1'
_atom_sites_solution_hydrogens geom
_atom_sites_solution_primary direct
_atom_sites_solution_secondary difmap
_audit_creation_method SHELXL-97
_cell_angle_alpha 72.788(3)
_cell_angle_beta 87.391(3)
_cell_angle_gamma 88.649(3)
_cell_formula_units_Z 2
_cell_length_a 13.249(3)
_cell_length_b 14.106(3)
_cell_length_c 20.984(4)
_cell_measurement_temperature 245(2)
_cell_volume 3742.0(14)
_computing_structure_refinement 'SHELXL-97 (Sheldrick, 1997)'
_computing_structure_solution 'SHELXS-97 (Sheldrick, 1990)'
_diffrn_ambient_temperature 245(2)
_diffrn_measured_fraction_theta_full 0.883
_diffrn_measured_fraction_theta_max 0.883
_diffrn_radiation_monochromator graphite
_diffrn_radiation_source 'fine-focus sealed tube'
_diffrn_radiation_type MoK\a
_diffrn_radiation_wavelength 0.71073
_diffrn_reflns_av_R_equivalents 0.0359
_diffrn_reflns_av_sigmaI/netI 0.0797
_diffrn_reflns_limit_h_max 17
_diffrn_reflns_limit_h_min -16
_diffrn_reflns_limit_k_max 19
_diffrn_reflns_limit_k_min -19
_diffrn_reflns_limit_l_max 28
_diffrn_reflns_limit_l_min -28
_diffrn_reflns_number 33785
_diffrn_reflns_theta_full 28.93
_diffrn_reflns_theta_max 28.93
_diffrn_reflns_theta_min 1.51
_exptl_absorpt_coefficient_mu 0.698
_exptl_absorpt_correction_type none
_exptl_crystal_colour colorless
_exptl_crystal_density_diffrn 1.288
_exptl_crystal_density_method 'not measured'
_exptl_crystal_description isometric
_exptl_crystal_F_000 1514
_exptl_crystal_size_max 0.27
_exptl_crystal_size_mid 0.24
_exptl_crystal_size_min 0.21
_refine_diff_density_max 0.758
_refine_diff_density_min -0.590
_refine_diff_density_rms 0.071
_refine_ls_extinction_method none
_refine_ls_goodness_of_fit_ref 0.889
_refine_ls_hydrogen_treatment mixed
_refine_ls_matrix_type full
_refine_ls_number_parameters 942
_refine_ls_number_reflns 17411
_refine_ls_number_restraints 0
_refine_ls_restrained_S_all 0.889
_refine_ls_R_factor_all 0.1075
_refine_ls_R_factor_gt 0.0527
_refine_ls_shift/su_max 0.003
_refine_ls_shift/su_mean 0.000
_refine_ls_structure_factor_coef Fsqd
_refine_ls_weighting_details 'calc w=1/[\s^2^(Fo^2^)+(0.1000P)^2^+0.0000P] where P=(Fo^2^+2Fc^2^)/3'
_refine_ls_weighting_scheme calc
_refine_ls_wR_factor_gt 0.1345
_refine_ls_wR_factor_ref 0.1694
_reflns_number_gt 9610
_reflns_number_total 17411
_reflns_threshold_expression >2sigma(I)
_cod_data_source_file ic060752fsi20060504_033957.cif
_cod_data_source_block tomvm
_cod_depositor_comments
;
The following automatic conversions were performed:

data item '_geom_angle_publ_flag' value 'Y' was changed to 'y' in
accordance with the
/home/saulius/struct/COD-crude-data/automatic-downloads/DataCite-retrospective/ACS/depositions/lib/dictionaries/cif_core.dic
dictionary named 'cif_core.dic' version 2.4.2 last updated on
2011-04-26 (182 times).

data item '_geom_bond_publ_flag' value 'Y' was changed to 'y' in
accordance with the
/home/saulius/struct/COD-crude-data/automatic-downloads/DataCite-retrospective/ACS/depositions/lib/dictionaries/cif_core.dic
dictionary named 'cif_core.dic' version 2.4.2 last updated on
2011-04-26 (120 times).

data item '_symmetry_cell_setting' value 'Triclinic' was changed to
'triclinic' in accordance with the
/home/saulius/struct/COD-crude-data/automatic-downloads/DataCite-retrospective/ACS/depositions/lib/dictionaries/cif_core.dic
dictionary named 'cif_core.dic' version 2.4.2 last updated on
2011-04-26.

Automatic conversion script
Id: cif_fix_values 6909 2019-04-08 15:41:33Z antanas 
;
_cod_original_cell_volume 3741.9(12)
_cod_original_sg_symbol_H-M P-1
_cod_database_code 4350382

loop_
_symmetry_equiv_pos_as_xyz
'x, y, z'
'-x, -y, -z'

loop_
_atom_site_label
_atom_site_type_symbol
_atom_site_fract_x
_atom_site_fract_y
_atom_site_fract_z
_atom_site_U_iso_or_equiv
_atom_site_adp_type
_atom_site_occupancy
_atom_site_symmetry_multiplicity
_atom_site_calc_flag
_atom_site_refinement_flags
Zn1 Zn 1.00336(3) 1.28670(3) 0.551839(18) 0.03055(11) Uani 1 1 d .
Zn2 Zn 0.80772(3) 1.52909(3) 0.94307(2) 0.03562(12) Uani 1 1 d .
N1 N 0.9668(2) 1.23837(19) 0.65086(13) 0.0314(6) Uani 1 1 d .
N2 N 1.1106(2) 1.17875(19) 0.55555(14) 0.0340(6) Uani 1 1 d .
N3 N 0.8852(2) 1.21231(19) 0.53098(13) 0.0333(6) Uani 1 1 d .
N4 N 0.9499(2) 1.13793(19) 0.67234(13) 0.0331(6) Uani 1 1 d .
N5 N 1.0757(2) 1.08807(19) 0.59439(14) 0.0351(6) Uani 1 1 d .
N6 N 0.8901(2) 1.11304(19) 0.56667(14) 0.0342(6) Uani 1 1 d .
N7 N 0.8153(2) 1.6463(2) 0.86006(14) 0.0348(6) Uani 1 1 d .
N8 N 0.7406(2) 1.4387(2) 0.89631(15) 0.0404(7) Uani 1 1 d .
N9 N 0.6803(2) 1.5839(2) 0.97630(14) 0.0391(7) Uani 1 1 d .
N10 N 0.7263(2) 1.6559(2) 0.82606(14) 0.0364(7) Uani 1 1 d .
N11 N 0.6574(2) 1.4840(2) 0.86347(14) 0.0427(7) Uani 1 1 d .
N12 N 0.6081(2) 1.6040(2) 0.92847(14) 0.0400(7) Uani 1 1 d .
O1 O 1.0348(2) 1.41876(17) 0.50211(15) 0.0419(6) Uani 1 1 d .
O2 O 0.9145(2) 1.4734(2) 0.99895(15) 0.0600(8) Uani 1 1 d .
B1 B 0.9655(3) 1.0754(3) 0.6229(2) 0.0349(9) Uani 1 1 d .
H1B H 0.950(2) 1.000(2) 0.6488(14) 0.023(8) Uiso 1 1 d .
B2 B 0.6331(3) 1.5929(3) 0.8585(2) 0.0416(10) Uani 1 1 d .
H2B H 0.568(2) 1.624(2) 0.8254(14) 0.022(8) Uiso 1 1 d .
B3 B 1.4814(3) 1.0450(3) 0.7625(2) 0.0386(9) Uani 1 1 d .
C1 C 0.9139(3) 1.1117(3) 0.73654(17) 0.0387(8) Uani 1 1 d .
C2 C 0.9084(3) 1.1960(3) 0.75671(17) 0.0415(8) Uani 1 1 d .
H2B H 0.8867 1.2003 0.7991 0.050 Uiso 1 1 calc R
C3 C 0.9411(2) 1.2737(2) 0.70202(17) 0.0349(8) Uani 1 1 d .
C4 C 0.8893(3) 1.0077(3) 0.77562(19) 0.0546(11) Uani 1 1 d .
H4A H 0.9002 0.9646 0.7474 0.082 Uiso 1 1 calc R
H4B H 0.8191 1.0044 0.7914 0.082 Uiso 1 1 calc R
H4C H 0.9324 0.9863 0.8135 0.082 Uiso 1 1 calc R
C5 C 0.9450(3) 1.3801(2) 0.69559(16) 0.0338(7) Uani 1 1 d .
C6 C 0.8699(3) 1.4221(3) 0.72761(19) 0.0499(10) Uani 1 1 d .
H6A H 0.8174 1.3823 0.7526 0.060 Uiso 1 1 calc R
C7 C 0.8720(3) 1.5214(3) 0.7229(2) 0.0598(12) Uani 1 1 d .
H7A H 0.8215 1.5488 0.7453 0.072 Uiso 1 1 calc R
C8 C 0.9474(3) 1.5809(3) 0.68580(19) 0.0497(10) Uani 1 1 d .
H8A H 0.9480 1.6490 0.6821 0.060 Uiso 1 1 calc R
C9 C 1.0213(3) 1.5401(3) 0.65441(19) 0.0486(9) Uani 1 1 d .
H9A H 1.0732 1.5806 0.6292 0.058 Uiso 1 1 calc R
C10 C 1.0212(3) 1.4400(3) 0.65903(18) 0.0405(8) Uani 1 1 d .
H10A H 1.0728 1.4129 0.6373 0.049 Uiso 1 1 calc R
C11 C 1.1538(3) 1.0237(2) 0.61035(18) 0.0396(8) Uani 1 1 d .
C12 C 1.2407(3) 1.0728(3) 0.58176(18) 0.0426(9) Uani 1 1 d .
H12A H 1.3068 1.0464 0.5846 0.051 Uiso 1 1 calc R
C13 C 1.2111(3) 1.1693(2) 0.54778(16) 0.0346(7) Uani 1 1 d .
C14 C 1.1419(3) 0.9192(3) 0.6543(2) 0.0637(12) Uani 1 1 d .
H14A H 1.0710 0.9062 0.6664 0.095 Uiso 1 1 calc R
H14B H 1.1793 0.9100 0.6944 0.095 Uiso 1 1 calc R
H14C H 1.1678 0.8736 0.6306 0.095 Uiso 1 1 calc R
C15 C 1.2767(3) 1.2499(3) 0.50857(18) 0.0392(8) Uani 1 1 d .
C16 C 1.3750(3) 1.2558(3) 0.5293(2) 0.0543(10) Uani 1 1 d .
H16A H 1.3969 1.2101 0.5687 0.065 Uiso 1 1 calc R
C17 C 1.4396(4) 1.3289(4) 0.4918(3) 0.0719(14) Uani 1 1 d .
H17A H 1.5056 1.3318 0.5057 0.086 Uiso 1 1 calc R
C18 C 1.4083(4) 1.3971(4) 0.4346(3) 0.0697(13) Uani 1 1 d .
H18A H 1.4524 1.4470 0.4097 0.084 Uiso 1 1 calc R
C19 C 1.3127(4) 1.3921(3) 0.4139(2) 0.0624(12) Uani 1 1 d .
H19A H 1.2915 1.4391 0.3748 0.075 Uiso 1 1 calc R
C20 C 1.2464(3) 1.3187(3) 0.45006(18) 0.0471(9) Uani 1 1 d .
H20A H 1.1813 1.3156 0.4349 0.056 Uiso 1 1 calc R
C21 C 0.8130(3) 1.0648(3) 0.54975(18) 0.0405(8) Uani 1 1 d .
C22 C 0.7586(3) 1.1332(3) 0.50336(19) 0.0456(9) Uani 1 1 d .
H22A H 0.7014 1.1208 0.4823 0.055 Uiso 1 1 calc R
C23 C 0.8041(2) 1.2247(2) 0.49331(16) 0.0346(8) Uani 1 1 d .
C24 C 0.7961(3) 0.9562(3) 0.5809(2) 0.0593(12) Uani 1 1 d .
H24A H 0.8487 0.9288 0.6121 0.089 Uiso 1 1 calc R
H24B H 0.7979 0.9231 0.5464 0.089 Uiso 1 1 calc R
H24C H 0.7307 0.9463 0.6045 0.089 Uiso 1 1 calc R
C25 C 0.7707(2) 1.3235(3) 0.45220(17) 0.0380(8) Uani 1 1 d .
C26 C 0.7732(3) 1.4058(3) 0.47519(19) 0.0436(9) Uani 1 1 d .
H26A H 0.7982 1.3996 0.5175 0.052 Uiso 1 1 calc R
C27 C 0.7391(3) 1.4975(3) 0.4360(2) 0.0554(11) Uani 1 1 d .
H27A H 0.7408 1.5531 0.4519 0.067 Uiso 1 1 calc R
C28 C 0.7030(3) 1.5071(3) 0.3744(2) 0.0637(13) Uani 1 1 d .
H28A H 0.6812 1.5696 0.3477 0.076 Uiso 1 1 calc R
C29 C 0.6984(3) 1.4258(3) 0.3510(2) 0.0611(12) Uani 1 1 d .
H29A H 0.6726 1.4328 0.3088 0.073 Uiso 1 1 calc R
C30 C 0.7317(3) 1.3337(3) 0.38960(19) 0.0498(10) Uani 1 1 d .
H30A H 0.7281 1.2781 0.3738 0.060 Uiso 1 1 calc R
C31 C 0.7402(3) 1.7211(2) 0.76449(17) 0.0346(7) Uani 1 1 d .
C32 C 0.8379(2) 1.7554(2) 0.75860(17) 0.0347(7) Uani 1 1 d .
H32A H 0.8685 1.8017 0.7214 0.042 Uiso 1 1 calc R
C33 C 0.8821(2) 1.7074(2) 0.81913(16) 0.0325(7) Uani 1 1 d .
C34 C 0.6609(3) 1.7461(3) 0.71387(18) 0.0450(9) Uani 1 1 d .
H34A H 0.5998 1.7101 0.7326 0.067 Uiso 1 1 calc R
H34B H 0.6845 1.7275 0.6747 0.067 Uiso 1 1 calc R
H34C H 0.6469 1.8168 0.7013 0.067 Uiso 1 1 calc R
C35 C 0.9846(2) 1.7231(2) 0.83968(17) 0.0348(8) Uani 1 1 d .
C36 C 0.9972(3) 1.7506(3) 0.89608(19) 0.0502(10) Uani 1 1 d .
H36A H 0.9410 1.7538 0.9244 0.060 Uiso 1 1 calc R
C37 C 1.0927(3) 1.7738(3) 0.9118(2) 0.0628(12) Uani 1 1 d .
H37A H 1.1007 1.7920 0.9509 0.075 Uiso 1 1 calc R
C38 C 1.1748(3) 1.7702(3) 0.8706(2) 0.0571(11) Uani 1 1 d .
H38A H 1.2389 1.7879 0.8805 0.069 Uiso 1 1 calc R
C39 C 1.1632(3) 1.7412(4) 0.8154(2) 0.0633(12) Uani 1 1 d .
H39A H 1.2198 1.7368 0.7877 0.076 Uiso 1 1 calc R
C40 C 1.0681(3) 1.7178(3) 0.7994(2) 0.0531(10) Uani 1 1 d .
H40A H 1.0608 1.6982 0.7608 0.064 Uiso 1 1 calc R
C41 C 0.6121(3) 1.4213(3) 0.83553(19) 0.0506(10) Uani 1 1 d .
C42 C 0.6664(3) 1.3345(3) 0.8517(2) 0.0556(11) Uani 1 1 d .
H42A H 0.6520 1.2769 0.8402 0.067 Uiso 1 1 calc R
C43 C 0.7477(3) 1.3477(3) 0.88877(18) 0.0447(9) Uani 1 1 d .
C44 C 0.5207(3) 1.4507(4) 0.7944(2) 0.0699(14) Uani 1 1 d .
H44A H 0.5012 1.5183 0.7921 0.105 Uiso 1 1 calc R
H44B H 0.4656 1.4064 0.8148 0.105 Uiso 1 1 calc R
H44C H 0.5362 1.4464 0.7497 0.105 Uiso 1 1 calc R
C45 C 0.8332(3) 1.2800(3) 0.91104(19) 0.0511(10) Uani 1 1 d .
C46 C 0.9311(3) 1.3154(3) 0.9065(2) 0.0596(12) Uani 1 1 d .
H46A H 0.9427 1.3841 0.8920 0.072 Uiso 1 1 calc R
C47 C 1.0109(4) 1.2500(4) 0.9233(2) 0.0888(18) Uani 1 1 d .
H47A H 1.0768 1.2743 0.9212 0.107 Uiso 1 1 calc R
C48 C 0.9953(6) 1.1491(5) 0.9434(3) 0.103(2) Uani 1 1 d .
H48A H 1.0505 1.1051 0.9545 0.124 Uiso 1 1 calc R
C49 C 0.8995(7) 1.1127(4) 0.9471(3) 0.100(2) Uani 1 1 d .
H49A H 0.8891 1.0438 0.9603 0.120 Uiso 1 1 calc R
C50 C 0.8181(5) 1.1773(3) 0.9313(2) 0.0726(14) Uani 1 1 d .
H50A H 0.7524 1.1522 0.9342 0.087 Uiso 1 1 calc R
C51 C 0.5259(3) 1.6436(3) 0.9517(2) 0.0472(9) Uani 1 1 d .
C52 C 0.5448(3) 1.6514(3) 1.01300(19) 0.0511(10) Uani 1 1 d .
H52A H 0.5009 1.6771 1.0404 0.061 Uiso 1 1 calc R
C53 C 0.6418(3) 1.6139(3) 1.02717(17) 0.0406(8) Uani 1 1 d .
C54 C 0.4323(3) 1.6738(4) 0.9123(2) 0.0720(14) Uani 1 1 d .
H54A H 0.4411 1.6585 0.8703 0.108 Uiso 1 1 calc R
H54B H 0.4206 1.7446 0.9036 0.108 Uiso 1 1 calc R
H54C H 0.3748 1.6380 0.9376 0.108 Uiso 1 1 calc R
C55 C 0.6999(3) 1.6131(3) 1.08607(18) 0.0451(9) Uani 1 1 d .
C56 C 0.6862(3) 1.6921(3) 1.1125(2) 0.0543(10) Uani 1 1 d .
H56A H 0.6421 1.7443 1.0921 0.065 Uiso 1 1 calc R
C57 C 0.7358(4) 1.6958(4) 1.1681(2) 0.0677(13) Uani 1 1 d .
H57A H 0.7254 1.7494 1.1857 0.081 Uiso 1 1 calc R
C58 C 0.8005(4) 1.6198(4) 1.1972(2) 0.0743(15) Uani 1 1 d .
H58A H 0.8352 1.6217 1.2348 0.089 Uiso 1 1 calc R
C59 C 0.8153(4) 1.5406(4) 1.1719(2) 0.0776(15) Uani 1 1 d .
H59A H 0.8602 1.4891 1.1922 0.093 Uiso 1 1 calc R
C60 C 0.7641(3) 1.5366(3) 1.1164(2) 0.0594(11) Uani 1 1 d .
H60A H 0.7732 1.4819 1.0997 0.071 Uiso 1 1 calc R
C70 C 1.5341(3) 1.1511(3) 0.72155(18) 0.0402(8) Uani 1 1 d .
C71 C 1.4859(3) 1.2426(3) 0.7026(2) 0.0521(10) Uani 1 1 d .
H71A H 1.4178 1.2470 0.7163 0.063 Uiso 1 1 calc R
C72 C 1.5340(3) 1.3287(3) 0.6640(2) 0.0688(13) Uani 1 1 d .
H72A H 1.4980 1.3891 0.6518 0.083 Uiso 1 1 calc R
C73 C 1.6329(3) 1.3258(3) 0.6437(2) 0.0591(11) Uani 1 1 d .
H73A H 1.6653 1.3835 0.6172 0.071 Uiso 1 1 calc R
C74 C 1.6845(3) 1.2365(3) 0.6630(2) 0.0609(12) Uani 1 1 d .
H74A H 1.7530 1.2328 0.6500 0.073 Uiso 1 1 calc R
C75 C 1.6355(3) 1.1531(3) 0.7011(2) 0.0610(12) Uani 1 1 d .
H75A H 1.6727 1.0934 0.7142 0.073 Uiso 1 1 calc R
C80 C 1.3635(3) 1.0569(3) 0.78785(19) 0.0411(8) Uani 1 1 d .
C81 C 1.3256(3) 1.0204(3) 0.8531(2) 0.0541(10) Uani 1 1 d .
H81A H 1.3706 0.9902 0.8867 0.065 Uiso 1 1 calc R
C82 C 1.2229(3) 1.0266(3) 0.8709(2) 0.0644(12) Uani 1 1 d .
H82A H 1.2005 1.0011 0.9158 0.077 Uiso 1 1 calc R
C83 C 1.1551(3) 1.0697(4) 0.8231(2) 0.0634(12) Uani 1 1 d .
H83A H 1.0864 1.0747 0.8350 0.076 Uiso 1 1 calc R
C84 C 1.1882(3) 1.1050(4) 0.7582(2) 0.0612(12) Uani 1 1 d .
H84A H 1.1423 1.1340 0.7249 0.073 Uiso 1 1 calc R
C85 C 1.2904(3) 1.0981(3) 0.7413(2) 0.0513(10) Uani 1 1 d .
H85A H 1.3114 1.1224 0.6960 0.062 Uiso 1 1 calc R
C90 C 1.5511(3) 0.9942(3) 0.82701(18) 0.0401(8) Uani 1 1 d .
C91 C 1.5587(3) 1.0396(3) 0.8774(2) 0.0586(11) Uani 1 1 d .
H91A H 1.5237 1.0997 0.8733 0.070 Uiso 1 1 calc R
C92 C 1.6155(4) 1.0002(4) 0.9332(2) 0.0685(13) Uani 1 1 d .
H92A H 1.6160 1.0319 0.9668 0.082 Uiso 1 1 calc R
C93 C 1.6715(4) 0.9141(4) 0.9392(2) 0.0678(13) Uani 1 1 d .
H93A H 1.7114 0.8878 0.9763 0.081 Uiso 1 1 calc R
C94 C 1.6683(3) 0.8679(3) 0.8909(2) 0.0622(12) Uani 1 1 d .
H94A H 1.7061 0.8094 0.8948 0.075 Uiso 1 1 calc R
C95 C 1.6091(3) 0.9068(3) 0.8359(2) 0.0485(9) Uani 1 1 d .
H95A H 1.6078 0.8733 0.8033 0.058 Uiso 1 1 calc R
C100 C 1.4756(2) 0.9751(3) 0.71229(17) 0.0380(8) Uani 1 1 d .
C101 C 1.5147(3) 0.9997(3) 0.64622(19) 0.0478(9) Uani 1 1 d .
H10D H 1.5491 1.0600 0.6287 0.057 Uiso 1 1 calc R
C102 C 1.5048(3) 0.9379(4) 0.6051(2) 0.0567(11) Uani 1 1 d .
H10F H 1.5327 0.9575 0.5612 0.068 Uiso 1 1 calc R
C103 C 1.4547(3) 0.8496(4) 0.6284(2) 0.0586(12) Uani 1 1 d .
H10B H 1.4484 0.8080 0.6012 0.070 Uiso 1 1 calc R
C104 C 1.4139(3) 0.8234(3) 0.6925(2) 0.0550(11) Uani 1 1 d .
H10E H 1.3793 0.7631 0.7093 0.066 Uiso 1 1 calc R
C105 C 1.4233(3) 0.8850(3) 0.73307(19) 0.0447(9) Uani 1 1 d .
H10C H 1.3932 0.8652 0.7763 0.054 Uiso 1 1 calc R
H1B H 1.0000 1.5000 0.5000 0.09(2) Uiso 1 2 d S
H1A H 1.059(4) 1.423(4) 0.469(2) 0.077(18) Uiso 1 1 d .
H2A H 1.0000 1.5000 1.0000 0.11(3) Uiso 1 2 d S

loop_
_atom_site_aniso_label
_atom_site_aniso_U_11
_atom_site_aniso_U_22
_atom_site_aniso_U_33
_atom_site_aniso_U_23
_atom_site_aniso_U_13
_atom_site_aniso_U_12
Zn1 0.0320(2) 0.0242(2) 0.0345(2) -0.00677(16) -0.00327(16) 0.00024(15)
Zn2 0.0271(2) 0.0371(2) 0.0404(2) -0.00730(18) -0.00615(17) 0.00112(16)
N1 0.0309(14) 0.0268(14) 0.0364(15) -0.0090(12) -0.0024(12) 0.0004(11)
N2 0.0348(15) 0.0296(15) 0.0382(16) -0.0115(12) -0.0004(12) 0.0025(12)
N3 0.0335(15) 0.0264(14) 0.0381(16) -0.0057(12) -0.0071(12) -0.0012(11)
N4 0.0345(15) 0.0304(15) 0.0318(15) -0.0047(12) -0.0035(12) -0.0020(12)
N5 0.0369(16) 0.0258(14) 0.0419(16) -0.0088(12) -0.0037(13) 0.0049(12)
N6 0.0372(16) 0.0251(14) 0.0390(16) -0.0065(12) -0.0075(12) -0.0033(12)
N7 0.0267(14) 0.0379(16) 0.0376(16) -0.0076(13) -0.0031(12) -0.0006(12)
N8 0.0345(16) 0.0416(17) 0.0440(17) -0.0106(14) -0.0008(13) -0.0043(13)
N9 0.0343(16) 0.0436(17) 0.0377(16) -0.0092(14) -0.0038(13) 0.0035(13)
N10 0.0286(15) 0.0411(17) 0.0388(16) -0.0104(13) -0.0052(12) 0.0022(12)
N11 0.0325(16) 0.055(2) 0.0403(17) -0.0127(15) -0.0001(13) -0.0128(14)
N12 0.0258(15) 0.0526(19) 0.0380(16) -0.0079(14) -0.0028(12) 0.0049(13)
O1 0.0508(16) 0.0229(12) 0.0480(17) -0.0059(11) 0.0087(13) -0.0018(11)
O2 0.0380(15) 0.0581(18) 0.074(2) -0.0022(15) -0.0222(14) 0.0029(13)
B1 0.035(2) 0.030(2) 0.038(2) -0.0064(17) -0.0055(17) -0.0008(16)
B2 0.028(2) 0.052(3) 0.043(2) -0.010(2) -0.0051(17) -0.0010(18)
B3 0.033(2) 0.038(2) 0.044(2) -0.0097(18) -0.0006(18) -0.0024(17)
C1 0.040(2) 0.0359(19) 0.0357(19) -0.0042(15) -0.0017(15) -0.0008(15)
C2 0.049(2) 0.041(2) 0.0317(19) -0.0075(16) 0.0057(16) -0.0017(17)
C3 0.0308(18) 0.0334(18) 0.0390(19) -0.0088(15) -0.0001(14) 0.0020(14)
C4 0.070(3) 0.042(2) 0.043(2) 0.0002(18) 0.005(2) -0.008(2)
C5 0.0379(19) 0.0354(18) 0.0294(17) -0.0117(14) -0.0030(14) 0.0025(15)
C6 0.057(2) 0.041(2) 0.049(2) -0.0130(18) 0.0175(19) -0.0024(18)
C7 0.069(3) 0.047(2) 0.068(3) -0.029(2) 0.021(2) 0.006(2)
C8 0.070(3) 0.037(2) 0.045(2) -0.0172(18) -0.004(2) 0.0004(19)
C9 0.059(3) 0.045(2) 0.046(2) -0.0195(18) 0.0076(19) -0.0127(19)
C10 0.039(2) 0.041(2) 0.046(2) -0.0210(17) 0.0097(16) -0.0026(16)
C11 0.042(2) 0.0305(18) 0.047(2) -0.0119(16) -0.0077(16) 0.0122(15)
C12 0.038(2) 0.041(2) 0.048(2) -0.0128(17) -0.0021(17) 0.0119(16)
C13 0.0352(19) 0.0361(19) 0.0349(18) -0.0147(15) -0.0019(14) 0.0037(15)
C14 0.059(3) 0.034(2) 0.082(3) 0.004(2) 0.001(2) 0.0160(19)
C15 0.040(2) 0.038(2) 0.043(2) -0.0179(16) 0.0036(16) 0.0045(16)
C16 0.040(2) 0.055(3) 0.065(3) -0.013(2) -0.0010(19) 0.0008(19)
C17 0.048(3) 0.073(3) 0.094(4) -0.025(3) 0.010(3) -0.011(2)
C18 0.069(3) 0.059(3) 0.077(3) -0.014(3) 0.019(3) -0.014(2)
C19 0.083(3) 0.050(3) 0.049(3) -0.009(2) 0.012(2) -0.005(2)
C20 0.056(2) 0.045(2) 0.040(2) -0.0138(18) 0.0027(18) 0.0015(18)
C21 0.046(2) 0.0321(18) 0.042(2) -0.0073(16) -0.0077(16) -0.0093(16)
C22 0.044(2) 0.042(2) 0.049(2) -0.0073(17) -0.0180(17) -0.0110(17)
C23 0.0331(18) 0.0351(18) 0.0337(18) -0.0064(15) -0.0061(14) -0.0029(14)
C24 0.074(3) 0.036(2) 0.060(3) 0.0006(19) -0.019(2) -0.018(2)
C25 0.0304(18) 0.0362(19) 0.043(2) -0.0042(16) -0.0035(15) -0.0011(14)
C26 0.039(2) 0.042(2) 0.047(2) -0.0088(17) -0.0009(17) 0.0041(16)
C27 0.045(2) 0.044(2) 0.070(3) -0.008(2) 0.008(2) 0.0100(18)
C28 0.043(2) 0.050(3) 0.078(3) 0.012(2) -0.007(2) 0.0084(19)
C29 0.054(3) 0.061(3) 0.055(3) 0.006(2) -0.025(2) -0.005(2)
C30 0.047(2) 0.047(2) 0.051(2) -0.0050(18) -0.0198(18) -0.0094(18)
C31 0.0367(19) 0.0314(18) 0.0351(19) -0.0093(15) -0.0038(14) 0.0061(14)
C32 0.0351(18) 0.0276(17) 0.0394(19) -0.0069(14) -0.0034(15) 0.0027(14)
C33 0.0315(18) 0.0304(17) 0.0357(18) -0.0102(14) -0.0032(14) 0.0041(14)
C34 0.044(2) 0.053(2) 0.038(2) -0.0112(17) -0.0127(17) 0.0046(17)
C35 0.0321(18) 0.0287(17) 0.0390(19) -0.0024(15) -0.0027(15) -0.0016(14)
C36 0.040(2) 0.062(3) 0.049(2) -0.018(2) -0.0012(18) -0.0054(19)
C37 0.057(3) 0.072(3) 0.062(3) -0.021(2) -0.018(2) -0.008(2)
C38 0.038(2) 0.061(3) 0.063(3) 0.000(2) -0.015(2) -0.0071(19)
C39 0.032(2) 0.087(3) 0.065(3) -0.015(3) 0.006(2) -0.005(2)
C40 0.040(2) 0.074(3) 0.047(2) -0.019(2) 0.0010(18) -0.003(2)
C41 0.046(2) 0.067(3) 0.042(2) -0.021(2) 0.0065(18) -0.027(2)
C42 0.061(3) 0.060(3) 0.051(2) -0.024(2) 0.016(2) -0.028(2)
C43 0.051(2) 0.041(2) 0.041(2) -0.0116(17) 0.0153(17) -0.0126(18)
C44 0.052(3) 0.102(4) 0.060(3) -0.028(3) -0.009(2) -0.032(3)
C45 0.073(3) 0.040(2) 0.038(2) -0.0101(17) 0.017(2) -0.001(2)
C46 0.063(3) 0.050(2) 0.054(3) -0.002(2) 0.020(2) 0.009(2)
C47 0.074(3) 0.099(4) 0.070(3) 0.005(3) 0.027(3) 0.040(3)
C48 0.145(6) 0.083(5) 0.062(3) 0.000(3) 0.026(4) 0.063(4)
C49 0.198(8) 0.046(3) 0.049(3) -0.009(2) 0.022(4) 0.026(4)
C50 0.123(4) 0.042(3) 0.051(3) -0.013(2) 0.015(3) -0.001(3)
C51 0.0298(19) 0.053(2) 0.050(2) -0.0030(19) 0.0029(16) 0.0036(17)
C52 0.047(2) 0.060(3) 0.041(2) -0.0090(19) 0.0084(18) 0.0085(19)
C53 0.043(2) 0.040(2) 0.0335(19) -0.0037(16) 0.0036(16) 0.0010(16)
C54 0.036(2) 0.102(4) 0.067(3) -0.008(3) -0.006(2) 0.017(2)
C55 0.050(2) 0.043(2) 0.037(2) -0.0055(17) 0.0081(17) -0.0068(18)
C56 0.062(3) 0.054(3) 0.045(2) -0.012(2) 0.012(2) -0.007(2)
C57 0.085(4) 0.069(3) 0.054(3) -0.026(2) 0.014(3) -0.023(3)
C58 0.088(4) 0.094(4) 0.041(3) -0.017(3) -0.003(2) -0.031(3)
C59 0.097(4) 0.078(4) 0.048(3) -0.002(3) -0.024(3) 0.001(3)
C60 0.074(3) 0.052(3) 0.046(2) -0.005(2) -0.009(2) 0.002(2)
C70 0.0321(19) 0.044(2) 0.046(2) -0.0142(17) -0.0027(16) -0.0036(16)
C71 0.041(2) 0.044(2) 0.070(3) -0.017(2) 0.0123(19) 0.0005(18)
C72 0.061(3) 0.038(2) 0.095(4) -0.005(2) 0.020(3) 0.003(2)
C73 0.060(3) 0.046(2) 0.064(3) -0.006(2) 0.014(2) -0.014(2)
C74 0.034(2) 0.071(3) 0.070(3) -0.010(2) -0.001(2) -0.007(2)
C75 0.036(2) 0.053(3) 0.080(3) 0.002(2) 0.000(2) 0.0006(19)
C80 0.036(2) 0.043(2) 0.049(2) -0.0209(18) -0.0005(16) -0.0020(16)
C81 0.045(2) 0.056(3) 0.054(2) -0.006(2) 0.0081(19) -0.0016(19)
C82 0.049(3) 0.074(3) 0.067(3) -0.017(2) 0.022(2) -0.009(2)
C83 0.037(2) 0.085(3) 0.082(3) -0.047(3) 0.009(2) -0.005(2)
C84 0.033(2) 0.094(4) 0.072(3) -0.048(3) -0.010(2) 0.009(2)
C85 0.042(2) 0.070(3) 0.051(2) -0.032(2) -0.0030(18) -0.001(2)
C90 0.0349(19) 0.040(2) 0.045(2) -0.0107(17) -0.0024(16) -0.0057(15)
C91 0.062(3) 0.059(3) 0.062(3) -0.026(2) -0.011(2) -0.006(2)
C92 0.076(3) 0.086(4) 0.051(3) -0.028(3) -0.011(2) -0.021(3)
C93 0.067(3) 0.072(3) 0.055(3) -0.002(2) -0.019(2) -0.015(3)
C94 0.057(3) 0.055(3) 0.069(3) -0.007(2) -0.016(2) -0.004(2)
C95 0.044(2) 0.048(2) 0.052(2) -0.0123(19) -0.0102(18) -0.0008(18)
C100 0.0268(17) 0.046(2) 0.042(2) -0.0143(17) -0.0041(15) 0.0052(15)
C101 0.042(2) 0.053(2) 0.046(2) -0.0115(19) -0.0040(17) 0.0087(18)
C102 0.049(2) 0.083(3) 0.040(2) -0.023(2) -0.0106(19) 0.020(2)
C103 0.040(2) 0.085(3) 0.066(3) -0.045(3) -0.019(2) 0.016(2)
C104 0.034(2) 0.064(3) 0.079(3) -0.037(2) -0.016(2) 0.0028(19)
C105 0.0326(19) 0.057(2) 0.049(2) -0.0240(19) -0.0018(16) 0.0006(17)

loop_
_atom_type_symbol
_atom_type_description
_atom_type_scat_dispersion_real
_atom_type_scat_dispersion_imag
_atom_type_scat_source
C C 0.0033 0.0016 'International Tables Vol C Tables 4.2.6.8 and 6.1.1.4'
H H 0.0000 0.0000 'International Tables Vol C Tables 4.2.6.8 and 6.1.1.4'
B B 0.0013 0.0007 'International Tables Vol C Tables 4.2.6.8 and 6.1.1.4'
N N 0.0061 0.0033 'International Tables Vol C Tables 4.2.6.8 and 6.1.1.4'
O O 0.0106 0.0060 'International Tables Vol C Tables 4.2.6.8 and 6.1.1.4'
Zn Zn 0.2839 1.4301 'International Tables Vol C Tables 4.2.6.8 and 6.1.1.4'

loop_
_geom_angle_atom_site_label_1
_geom_angle_atom_site_label_2
_geom_angle_atom_site_label_3
_geom_angle
_geom_angle_publ_flag
O1 Zn1 N1 125.95(12) y
O1 Zn1 N3 122.64(11) y
N1 Zn1 N3 91.32(11) y
O1 Zn1 N2 118.26(12) y
N1 Zn1 N2 94.33(11) y
N3 Zn1 N2 96.90(11) y
O2 Zn2 N7 126.81(12) y
O2 Zn2 N9 122.77(13) y
N7 Zn2 N9 91.26(11) y
O2 Zn2 N8 116.88(12) y
N7 Zn2 N8 93.90(11) y
N9 Zn2 N8 97.94(12) y
C3 N1 N4 107.0(3) y
C3 N1 Zn1 140.4(2) y
N4 N1 Zn1 111.89(19) y
C13 N2 N5 106.8(3) y
C13 N2 Zn1 139.7(2) y
N5 N2 Zn1 110.47(19) y
C23 N3 N6 107.1(3) y
C23 N3 Zn1 142.4(2) y
N6 N3 Zn1 110.46(18) y
C1 N4 N1 109.4(3) y
C1 N4 B1 130.5(3) y
N1 N4 B1 119.9(3) y
C11 N5 N2 109.6(3) y
C11 N5 B1 128.4(3) y
N2 N5 B1 121.2(3) y
C21 N6 N3 109.1(3) y
C21 N6 B1 129.6(3) y
N3 N6 B1 120.7(3) y
C33 N7 N10 106.7(3) y
C33 N7 Zn2 141.3(2) y
N10 N7 Zn2 110.37(19) y
C43 N8 N11 107.2(3) y
C43 N8 Zn2 141.7(3) y
N11 N8 Zn2 111.0(2) y
C53 N9 N12 106.8(3) y
C53 N9 Zn2 142.4(2) y
N12 N9 Zn2 110.6(2) y
C31 N10 N7 109.3(3) y
C31 N10 B2 130.2(3) y
N7 N10 B2 120.5(3) y
C41 N11 N8 109.8(3) y
C41 N11 B2 130.1(3) y
N8 N11 B2 119.9(3) y
C51 N12 N9 108.6(3) y
C51 N12 B2 130.2(3) y
N9 N12 B2 120.7(3) y
N6 B1 N5 110.9(3) y
N6 B1 N4 108.3(3) y
N5 B1 N4 108.6(3) y
N11 B2 N12 110.4(3) y
N11 B2 N10 108.2(3) y
N12 B2 N10 110.1(3) y
C70 B3 C90 106.8(3) y
C70 B3 C80 113.5(3) y
C90 B3 C80 110.1(3) y
C70 B3 C100 109.2(3) y
C90 B3 C100 112.4(3) y
C80 B3 C100 105.0(3) y
N4 C1 C2 107.7(3) y
N4 C1 C4 123.4(3) y
C2 C1 C4 128.8(3) y
C1 C2 C3 106.4(3) y
N1 C3 C2 109.4(3) y
N1 C3 C5 121.8(3) y
C2 C3 C5 128.7(3) y
C10 C5 C6 118.8(3) y
C10 C5 C3 122.0(3) y
C6 C5 C3 119.1(3) y
C7 C6 C5 120.4(4) y
C8 C7 C6 120.5(4) y
C9 C8 C7 119.3(4) y
C8 C9 C10 121.1(4) y
C5 C10 C9 119.8(3) y
N5 C11 C12 108.0(3) y
N5 C11 C14 123.0(3) y
C12 C11 C14 128.9(3) y
C11 C12 C13 106.2(3) y
N2 C13 C12 109.4(3) y
N2 C13 C15 123.7(3) y
C12 C13 C15 126.9(3) y
C20 C15 C16 118.6(4) y
C20 C15 C13 122.3(3) y
C16 C15 C13 119.1(3) y
C17 C16 C15 120.1(4) y
C18 C17 C16 120.7(5) y
C19 C18 C17 119.7(4) y
C18 C19 C20 121.0(4) y
C15 C20 C19 119.9(4) y
N6 C21 C22 107.7(3) y
N6 C21 C24 122.3(3) y
C22 C21 C24 130.0(3) y
C21 C22 C23 107.0(3) y
N3 C23 C22 109.1(3) y
N3 C23 C25 122.1(3) y
C22 C23 C25 128.7(3) y
C26 C25 C30 119.1(3) y
C26 C25 C23 121.5(3) y
C30 C25 C23 119.3(3) y
C25 C26 C27 120.2(4) y
C28 C27 C26 120.3(4) y
C27 C28 C29 120.4(4) y
C28 C29 C30 120.1(4) y
C29 C30 C25 119.9(4) y
N10 C31 C32 108.0(3) y
N10 C31 C34 123.4(3) y
C32 C31 C34 128.5(3) y
C31 C32 C33 106.2(3) y
N7 C33 C32 109.8(3) y
N7 C33 C35 122.7(3) y
C32 C33 C35 127.4(3) y
C36 C35 C40 118.7(3) y
C36 C35 C33 120.8(3) y
C40 C35 C33 120.3(3) y
C35 C36 C37 120.4(4) y
C38 C37 C36 120.2(4) y
C39 C38 C37 119.6(4) y
C38 C39 C40 120.4(4) y
C35 C40 C39 120.6(4) y
N11 C41 C42 107.3(4) y
N11 C41 C44 122.5(4) y
C42 C41 C44 130.2(4) y
C41 C42 C43 107.0(4) y
N8 C43 C42 108.7(4) y
N8 C43 C45 123.5(4) y
C42 C43 C45 127.6(4) y
C46 C45 C50 118.9(4) y
C46 C45 C43 121.1(4) y
C50 C45 C43 119.8(4) y
C47 C46 C45 120.0(5) y
C46 C47 C48 120.7(6) y
C49 C48 C47 120.2(6) y
C48 C49 C50 120.0(5) y
C49 C50 C45 120.2(6) y
N12 C51 C52 108.7(3) y
N12 C51 C54 122.7(4) y
C52 C51 C54 128.6(4) y
C51 C52 C53 106.4(3) y
N9 C53 C52 109.4(3) y
N9 C53 C55 123.4(3) y
C52 C53 C55 127.1(3) y
C60 C55 C56 119.1(4) y
C60 C55 C53 122.8(4) y
C56 C55 C53 118.1(4) y
C57 C56 C55 121.6(4) y
C58 C57 C56 118.7(5) y
C57 C58 C59 120.8(5) y
C58 C59 C60 120.3(5) y
C55 C60 C59 119.6(4) y
C71 C70 C75 114.3(4) y
C71 C70 B3 125.9(3) y
C75 C70 B3 119.7(3) y
C70 C71 C72 122.7(4) y
C73 C72 C71 120.5(4) y
C72 C73 C74 118.6(4) y
C75 C74 C73 119.7(4) y
C74 C75 C70 124.1(4) y
C81 C80 C85 114.3(3) y
C81 C80 B3 125.3(3) y
C85 C80 B3 120.1(3) y
C80 C81 C82 122.8(4) y
C83 C82 C81 120.1(4) y
C84 C83 C82 119.4(4) y
C83 C84 C85 119.7(4) y
C84 C85 C80 123.6(4) y
C91 C90 C95 114.6(4) y
C91 C90 B3 120.3(3) y
C95 C90 B3 125.0(3) y
C92 C91 C90 123.2(4) y
C91 C92 C93 119.7(4) y
C94 C93 C92 119.6(4) y
C93 C94 C95 120.3(4) y
C94 C95 C90 122.7(4) y
C101 C100 C105 114.1(3) y
C101 C100 B3 125.5(3) y
C105 C100 B3 120.3(3) y
C100 C101 C102 122.8(4) y
C103 C102 C101 120.6(4) y
C102 C103 C104 118.4(4) y
C103 C104 C105 120.9(4) y
C104 C105 C100 123.1(4) y

loop_
_geom_bond_atom_site_label_1
_geom_bond_atom_site_label_2
_geom_bond_distance
_geom_bond_publ_flag
Zn1 O1 1.892(2) y
Zn1 N1 2.025(3) y
Zn1 N3 2.039(3) y
Zn1 N2 2.045(3) y
Zn2 O2 1.884(2) y
Zn2 N7 2.016(3) y
Zn2 N9 2.021(3) y
Zn2 N8 2.062(3) y
N1 C3 1.339(4) y
N1 N4 1.374(4) y
N2 C13 1.343(4) y
N2 N5 1.375(4) y
N3 C23 1.341(4) y
N3 N6 1.380(3) y
N4 C1 1.354(4) y
N4 B1 1.552(5) y
N5 C11 1.347(4) y
N5 B1 1.547(5) y
N6 C21 1.357(4) y
N6 B1 1.544(5) y
N7 C33 1.339(4) y
N7 N10 1.388(4) y
N8 C43 1.339(4) y
N8 N11 1.370(4) y
N9 C53 1.337(4) y
N9 N12 1.382(4) y
N10 C31 1.353(4) y
N10 B2 1.548(5) y
N11 C41 1.360(5) y
N11 B2 1.535(5) y
N12 C51 1.349(5) y
N12 B2 1.543(5) y
B3 C70 1.643(5) y
B3 C90 1.645(5) y
B3 C80 1.648(5) y
B3 C100 1.649(5) y
C1 C2 1.375(5) y
C1 C4 1.489(5) y
C2 C3 1.393(5) y
C3 C5 1.469(5) y
C5 C10 1.381(5) y
C5 C6 1.392(5) y
C6 C7 1.376(5) y
C7 C8 1.375(6) y
C8 C9 1.365(5) y
C9 C10 1.387(5) y
C11 C12 1.376(5) y
C11 C14 1.498(5) y
C12 C13 1.393(5) y
C13 C15 1.468(5) y
C15 C20 1.390(5) y
C15 C16 1.403(5) y
C16 C17 1.384(6) y
C17 C18 1.371(6) y
C18 C19 1.367(6) y
C19 C20 1.392(6) y
C21 C22 1.369(5) y
C21 C24 1.494(5) y
C22 C23 1.392(5) y
C23 C25 1.476(5) y
C25 C26 1.384(5) y
C25 C30 1.400(5) y
C26 C27 1.389(5) y
C27 C28 1.367(6) y
C28 C29 1.378(6) y
C29 C30 1.387(5) y
C31 C32 1.379(5) y
C31 C34 1.489(4) y
C32 C33 1.398(4) y
C33 C35 1.485(4) y
C35 C36 1.367(5) y
C35 C40 1.375(5) y
C36 C37 1.392(5) y
C37 C38 1.368(6) y
C38 C39 1.354(6) y
C39 C40 1.389(5) y
C41 C42 1.366(6) y
C41 C44 1.497(6) y
C42 C43 1.405(5) y
C43 C45 1.465(6) y
C45 C46 1.390(6) y
C45 C50 1.400(6) y
C46 C47 1.375(6) y
C47 C48 1.377(8) y
C48 C49 1.370(9) y
C49 C50 1.382(8) y
C51 C52 1.357(5) y
C51 C54 1.505(5) y
C52 C53 1.389(5) y
C53 C55 1.483(5) y
C55 C60 1.376(5) y
C55 C56 1.389(5) y
C56 C57 1.380(6) y
C57 C58 1.367(7) y
C58 C59 1.379(7) y
C59 C60 1.390(6) y
C70 C71 1.383(5) y
C70 C75 1.389(5) y
C71 C72 1.394(6) y
C72 C73 1.362(6) y
C73 C74 1.379(6) y
C74 C75 1.369(6) y
C80 C81 1.387(5) y
C80 C85 1.398(5) y
C81 C82 1.402(5) y
C82 C83 1.371(6) y
C83 C84 1.359(6) y
C84 C85 1.393(5) y
C90 C91 1.397(5) y
C90 C95 1.406(5) y
C91 C92 1.385(6) y
C92 C93 1.385(7) y
C93 C94 1.359(6) y
C94 C95 1.392(5) y
C100 C101 1.403(5) y
C100 C105 1.404(5) y
C101 C102 1.408(5) y
C102 C103 1.372(6) y
C103 C104 1.373(6) y
C104 C105 1.396(5) y

loop_
_cod_changelog_entry_id
_cod_changelog_entry_author
_cod_changelog_entry_date
_cod_changelog_entry_text
1 'Vaitkus, Antanas' 2024-11-15T14:40:08+02:00
;
 Removed multiple data items that had the 'Y' placeholder value.
;
